data_4066012
loop_
_publ_author_name
'Drinkel, Emma'
'Brice\~no, Alexander'
'Dorta, Reto'
'Dorta, Romano'

_publ_section_title
;
 Hemilabile P-Alkene Ligands in Chiral Rhodium and Copper Complexes:
 Catalytic Asymmetric 1,4 Additions to Enones. 2&#x2020;,(1)
;
_journal_issue 11
_journal_name_full Organometallics
_journal_page_first 2503
_journal_paper_doi 10.1021/om100248u
_journal_volume 29
_journal_year 2010
_chemical_absolute_configuration rmad
_chemical_formula_moiety 'C38 H34 Cl N4 O4 P2 Rh'
_chemical_formula_sum 'C38 H34 Cl N4 O4 P2 Rh'
_chemical_formula_weight 810.99
_chemical_name_systematic
; 
 ? 
;
_space_group_IT_number 19
_symmetry_cell_setting orthorhombic
_symmetry_space_group_name_Hall 'P 2ac 2ab'
_symmetry_space_group_name_H-M 'P 21 21 21'
_atom_sites_solution_hydrogens geom
_atom_sites_solution_primary direct
_atom_sites_solution_secondary difmap
_audit_creation_method SHELXL-97
_cell_angle_alpha 90.00
_cell_angle_beta 90.00
_cell_angle_gamma 90.00
_cell_formula_units_Z 4
_cell_length_a 10.1359(7)
_cell_length_b 14.4717(10)
_cell_length_c 24.2819(18)
_cell_measurement_reflns_used 2642
_cell_measurement_temperature 293(2)
_cell_measurement_theta_max 27.12
_cell_measurement_theta_min 2.54
_cell_volume 3561.8(4)
_computing_cell_refinement 'CrystalClear (Rigaku, 2002)'
_computing_data_collection 'CrystalClear (Rigaku, 2002)'
_computing_data_reduction 'CrystalStructure (Rigaku/MSC, 2004)'
_computing_molecular_graphics
;
SHELXLTL-NT (Bruker, 1998)
;
_computing_publication_material
; 
SHELXLTL-NT (Bruker, 1998) and PLATON (Spek, 2003).
;
_computing_structure_refinement 'SHELXLTL-NT (Bruker, 1998)'
_computing_structure_solution 'SHELXLTL-NT (Bruker, 1998)'
_diffrn_ambient_temperature 293(2)
_diffrn_detector_area_resol_mean 14.6306
_diffrn_measured_fraction_theta_full 0.987
_diffrn_measured_fraction_theta_max 0.835
_diffrn_measurement_device
;
Mercury (2x2 bin mode)
;
_diffrn_measurement_device_type 'Rigaku AFC7S Mercury'
_diffrn_measurement_method '\w '
_diffrn_radiation_detector CCD
_diffrn_radiation_monochromator graphite
_diffrn_radiation_source 'normal-focus sealed tube'
_diffrn_radiation_type MoK\a
_diffrn_radiation_wavelength 0.71070
_diffrn_reflns_av_R_equivalents 0.0585
_diffrn_reflns_av_sigmaI/netI 0.0569
_diffrn_reflns_limit_h_max 12
_diffrn_reflns_limit_h_min -9
_diffrn_reflns_limit_k_max 17
_diffrn_reflns_limit_k_min -17
_diffrn_reflns_limit_l_max 28
_diffrn_reflns_limit_l_min -28
_diffrn_reflns_number 40663
_diffrn_reflns_theta_full 25.00
_diffrn_reflns_theta_max 28.12
_diffrn_reflns_theta_min 1.64
_diffrn_standards_decay_% 0
_diffrn_standards_interval_count 0
_diffrn_standards_interval_time 0
_diffrn_standards_number 0
_exptl_absorpt_coefficient_mu 0.691
_exptl_absorpt_correction_T_max 0.880
_exptl_absorpt_correction_T_min 0.830
_exptl_absorpt_correction_type multi-scan
_exptl_absorpt_process_details 'Jacobson, R. (1998) Private communication'
_exptl_crystal_colour Orange
_exptl_crystal_density_diffrn 1.512
_exptl_crystal_density_method 'not measured'
_exptl_crystal_description prism
_exptl_crystal_F_000 1656
_exptl_crystal_size_max 0.26
_exptl_crystal_size_mid 0.23
_exptl_crystal_size_min 0.18
_refine_diff_density_max 0.970
_refine_diff_density_min -0.819
_refine_diff_density_rms 0.079
_refine_ls_abs_structure_details 'Flack H D (1983), Acta Cryst. A39, 876-881'
_refine_ls_abs_structure_Flack -0.06(3)
_refine_ls_extinction_method none
_refine_ls_goodness_of_fit_ref 1.138
_refine_ls_hydrogen_treatment constr
_refine_ls_matrix_type full
_refine_ls_number_parameters 451
_refine_ls_number_reflns 7167
_refine_ls_number_restraints 0
_refine_ls_restrained_S_all 1.138
_refine_ls_R_factor_all 0.0748
_refine_ls_R_factor_gt 0.0440
_refine_ls_shift/su_max 0.000
_refine_ls_shift/su_mean 0.000
_refine_ls_structure_factor_coef Fsqd
_refine_ls_weighting_details 'calc w=1/[\s^2^(Fo^2^)+(0.0331P)^2^+1.6699P] where P=(Fo^2^+2Fc^2^)/3'
_refine_ls_weighting_scheme calc
_refine_ls_wR_factor_gt 0.0841
_refine_ls_wR_factor_ref 0.0999
_reflns_number_gt 5473
_reflns_number_total 7167
_reflns_threshold_expression >2sigma(I)
_cod_data_source_file om100248u_si_013.cif
_cod_data_source_block shelxle
_cod_depositor_comments
;
The following automatic conversions were performed:

'_symmetry_cell_setting' value 'Orthorhombic' changed to
'orthorhombic' according to
/home/saulius/struct/CIF-dictionaries/cif_core.dic dictionary named
'cif_core.dic' version 2.4.1 from 2010-06-29.

Automatic conversion script
Id: cif_fix_values 1715 2011-07-08 13:25:40Z adriana 
;
_cod_original_sg_symbol_H-M P212121
_cod_database_code 4066012

loop_
_symmetry_equiv_pos_as_xyz
'x, y, z'
'x+1/2, -y+1/2, -z'
'-x, y+1/2, -z+1/2'
'-x+1/2, -y, z+1/2'

loop_
_atom_site_label
_atom_site_type_symbol
_atom_site_fract_x
_atom_site_fract_y
_atom_site_fract_z
_atom_site_U_iso_or_equiv
_atom_site_adp_type
_atom_site_occupancy
_atom_site_symmetry_multiplicity
_atom_site_calc_flag
_atom_site_refinement_flags
Rh1 Rh 0.26765(4) -0.02187(3) 0.866340(16) 0.04013(11) Uani 1 1 d .
Cl1 Cl 0.19175(15) -0.13584(9) 0.80218(6) 0.0575(4) Uani 1 1 d .
P1 P 0.32316(12) 0.07645(9) 0.92787(6) 0.0376(3) Uani 1 1 d .
P2 P 0.18897(13) 0.08594(9) 0.81083(6) 0.0392(3) Uani 1 1 d .
O2 O 0.1960(5) 0.2820(3) 0.9969(2) 0.0976(17) Uani 1 1 d .
O4 O 0.1091(5) 0.3302(4) 0.8382(3) 0.118(2) Uani 1 1 d .
O1 O 0.2087(3) 0.1451(2) 0.95434(14) 0.0448(9) Uani 1 1 d .
O3 O 0.2150(3) 0.1962(2) 0.82976(14) 0.0478(9) Uani 1 1 d .
N1 N 0.3682(4) 0.0244(3) 0.98888(15) 0.0413(9) Uani 1 1 d .
N3 N 0.2407(4) 0.0839(3) 0.74602(15) 0.0424(10) Uani 1 1 d .
N4 N 0.0268(4) 0.0977(3) 0.80575(19) 0.0514(12) Uani 1 1 d .
N2 N 0.4353(4) 0.1575(3) 0.92266(17) 0.0414(10) Uani 1 1 d .
C1 C 0.4928(5) -0.0239(4) 0.9817(2) 0.0443(12) Uani 1 1 d .
C2 C 0.6034(5) 0.0091(4) 1.0090(2) 0.0500(14) Uani 1 1 d .
H2A H 0.5961 0.0588 1.0331 0.060 Uiso 1 1 calc R
C3 C 0.7233(5) -0.0318(4) 1.0003(2) 0.0622(15) Uani 1 1 d .
H3A H 0.7971 -0.0103 1.0191 0.075 Uiso 1 1 calc R
C4 C 0.7362(6) -0.1041(4) 0.9641(3) 0.0665(16) Uani 1 1 d .
H4A H 0.8180 -0.1319 0.9590 0.080 Uiso 1 1 calc R
C5 C 0.6294(6) -0.1350(4) 0.9356(3) 0.0632(16) Uani 1 1 d .
H5A H 0.6398 -0.1826 0.9103 0.076 Uiso 1 1 calc R
C6 C 0.5024(5) -0.0962(4) 0.9437(2) 0.0463(13) Uani 1 1 d .
C7 C 0.3884(5) -0.1324(3) 0.9128(2) 0.0472(14) Uani 1 1 d .
H7A H 0.4116 -0.1852 0.8895 0.057 Uiso 1 1 calc R
C8 C 0.2589(6) -0.1360(3) 0.9314(2) 0.0453(12) Uani 1 1 d .
H8A H 0.2124 -0.1910 0.9180 0.054 Uiso 1 1 calc R
C9 C 0.2094(5) -0.1050(4) 0.9840(2) 0.0447(13) Uani 1 1 d .
C10 C 0.0987(5) -0.1496(4) 1.0073(2) 0.0569(15) Uani 1 1 d .
H10A H 0.0589 -0.1980 0.9884 0.068 Uiso 1 1 calc R
C11 C 0.0493(6) -0.1233(4) 1.0568(3) 0.0660(17) Uani 1 1 d .
H11A H -0.0230 -0.1541 1.0717 0.079 Uiso 1 1 calc R
C12 C 0.1065(6) -0.0508(5) 1.0851(2) 0.0645(18) Uani 1 1 d .
H12A H 0.0722 -0.0331 1.1190 0.077 Uiso 1 1 calc R
C13 C 0.2139(5) -0.0044(4) 1.0636(2) 0.0542(14) Uani 1 1 d .
H13A H 0.2524 0.0440 1.0830 0.065 Uiso 1 1 calc R
C14 C 0.2635(5) -0.0310(4) 1.01276(19) 0.0444(12) Uani 1 1 d .
C15 C 0.5155(5) 0.1822(4) 0.8736(3) 0.0587(16) Uani 1 1 d .
H15A H 0.4744 0.1596 0.8401 0.070 Uiso 1 1 calc R
H15B H 0.6036 0.1565 0.8764 0.070 Uiso 1 1 calc R
C16 C 0.5196(9) 0.2853(5) 0.8743(4) 0.109(3) Uani 1 1 d .
H16A H 0.6093 0.3060 0.8807 0.131 Uiso 1 1 calc R
H16B H 0.4912 0.3090 0.8389 0.131 Uiso 1 1 calc R
C17 C 0.4333(6) 0.3204(4) 0.9176(3) 0.080(2) Uani 1 1 d .
H17A H 0.3521 0.3442 0.9019 0.096 Uiso 1 1 calc R
H17B H 0.4765 0.3697 0.9377 0.096 Uiso 1 1 calc R
C18 C 0.4040(5) 0.2395(4) 0.9559(3) 0.0522(14) Uani 1 1 d .
H18A H 0.4599 0.2421 0.9888 0.063 Uiso 1 1 calc R
C19 C 0.2605(5) 0.2274(4) 0.9716(2) 0.0575(15) Uani 1 1 d .
C20 C 0.3818(5) 0.0831(4) 0.7346(2) 0.0445(13) Uani 1 1 d .
C21 C 0.4509(5) 0.0025(4) 0.7393(2) 0.0558(16) Uani 1 1 d .
H21A H 0.4069 -0.0517 0.7485 0.067 Uiso 1 1 calc R
C22 C 0.5869(5) 0.0007(5) 0.7303(3) 0.077(2) Uani 1 1 d .
H22A H 0.6338 -0.0544 0.7327 0.092 Uiso 1 1 calc R
C23 C 0.6497(6) 0.0819(6) 0.7178(3) 0.084(2) Uani 1 1 d .
H23A H 0.7406 0.0820 0.7125 0.101 Uiso 1 1 calc R
C24 C 0.5802(6) 0.1634(5) 0.7130(3) 0.0703(19) Uani 1 1 d .
H24A H 0.6248 0.2178 0.7048 0.084 Uiso 1 1 calc R
C25 C 0.4435(6) 0.1651(4) 0.7205(2) 0.0525(14) Uani 1 1 d .
C26 C 0.3730(7) 0.2514(4) 0.7112(3) 0.0654(18) Uani 1 1 d .
H26A H 0.4200 0.3050 0.7190 0.078 Uiso 1 1 calc R
C27 C 0.2499(7) 0.2639(4) 0.6929(2) 0.0621(15) Uani 1 1 d .
H27A H 0.2204 0.3246 0.6904 0.074 Uiso 1 1 calc R
C28 C 0.1574(6) 0.1919(4) 0.6765(2) 0.0537(14) Uani 1 1 d .
C29 C 0.0642(6) 0.2101(4) 0.6354(3) 0.0653(16) Uani 1 1 d .
H29A H 0.0604 0.2687 0.6197 0.078 Uiso 1 1 calc R
C30 C -0.0219(6) 0.1428(5) 0.6177(2) 0.0655(18) Uani 1 1 d .
H30A H -0.0818 0.1561 0.5898 0.079 Uiso 1 1 calc R
C31 C -0.0199(5) 0.0560(4) 0.6410(2) 0.0581(15) Uani 1 1 d .
H31A H -0.0780 0.0106 0.6289 0.070 Uiso 1 1 calc R
C32 C 0.0695(5) 0.0370(4) 0.6827(2) 0.0502(14) Uani 1 1 d .
H32A H 0.0713 -0.0212 0.6989 0.060 Uiso 1 1 calc R
C33 C 0.1560(5) 0.1047(3) 0.7003(2) 0.0410(12) Uani 1 1 d .
C34 C -0.0646(6) 0.0431(5) 0.8391(3) 0.090(2) Uani 1 1 d .
H34A H -0.0192 -0.0066 0.8581 0.108 Uiso 1 1 calc R
H34B H -0.1348 0.0172 0.8168 0.108 Uiso 1 1 calc R
C35 C -0.1179(8) 0.1144(8) 0.8798(4) 0.133(4) Uani 1 1 d .
H35A H -0.2035 0.0957 0.8937 0.160 Uiso 1 1 calc R
H35B H -0.0580 0.1219 0.9106 0.160 Uiso 1 1 calc R
C36 C -0.1285(7) 0.1993(7) 0.8487(4) 0.118(3) Uani 1 1 d .
H36A H -0.1212 0.2526 0.8727 0.142 Uiso 1 1 calc R
H36B H -0.2119 0.2023 0.8292 0.142 Uiso 1 1 calc R
C37 C -0.0118(6) 0.1955(5) 0.8078(3) 0.0656(18) Uani 1 1 d .
H37A H -0.0402 0.2164 0.7713 0.079 Uiso 1 1 calc R
C38 C 0.1033(6) 0.2499(5) 0.8266(3) 0.0694(18) Uani 1 1 d .

loop_
_atom_site_aniso_label
_atom_site_aniso_U_11
_atom_site_aniso_U_22
_atom_site_aniso_U_33
_atom_site_aniso_U_23
_atom_site_aniso_U_13
_atom_site_aniso_U_12
Rh1 0.0518(2) 0.03274(19) 0.0359(2) 0.00223(19) -0.00311(18) -0.00190(18)
Cl1 0.0776(11) 0.0430(8) 0.0519(9) -0.0047(7) -0.0072(7) -0.0100(7)
P1 0.0409(7) 0.0331(7) 0.0389(8) 0.0002(6) -0.0014(6) 0.0025(5)
P2 0.0418(8) 0.0395(8) 0.0362(8) 0.0046(6) 0.0003(5) -0.0009(6)
O2 0.077(3) 0.059(3) 0.157(5) -0.036(3) 0.041(3) 0.003(2)
O4 0.111(4) 0.055(3) 0.188(6) -0.027(4) -0.022(4) 0.031(3)
O1 0.038(2) 0.038(2) 0.059(2) -0.0050(17) 0.0010(16) 0.0013(15)
O3 0.051(2) 0.0378(19) 0.054(2) -0.0014(17) 0.0006(17) 0.0041(17)
N1 0.046(2) 0.038(2) 0.040(2) 0.003(2) 0.0008(17) 0.003(2)
N3 0.045(2) 0.048(2) 0.035(2) 0.0073(19) 0.0019(19) 0.000(2)
N4 0.042(3) 0.057(3) 0.055(3) 0.015(3) 0.005(2) -0.004(2)
N2 0.041(2) 0.038(3) 0.045(3) -0.001(2) 0.002(2) 0.0008(18)
C1 0.051(3) 0.040(3) 0.042(3) 0.008(3) -0.001(2) 0.006(3)
C2 0.052(3) 0.046(4) 0.052(3) 0.004(3) -0.008(2) -0.002(3)
C3 0.051(3) 0.062(4) 0.074(4) 0.007(3) -0.016(3) 0.004(3)
C4 0.046(4) 0.068(4) 0.086(4) -0.005(4) -0.005(3) 0.013(3)
C5 0.066(4) 0.065(4) 0.058(4) 0.001(3) 0.010(3) 0.014(3)
C6 0.058(3) 0.043(3) 0.039(3) 0.008(3) 0.000(2) 0.006(3)
C7 0.069(4) 0.028(3) 0.044(3) 0.003(2) -0.008(3) 0.009(3)
C8 0.067(4) 0.028(3) 0.041(3) 0.010(2) -0.004(3) -0.005(3)
C9 0.050(3) 0.040(3) 0.045(3) 0.015(3) -0.002(2) -0.001(2)
C10 0.060(4) 0.055(4) 0.056(4) 0.010(3) 0.001(3) -0.006(3)
C11 0.073(4) 0.060(4) 0.066(5) 0.025(4) 0.015(3) 0.000(3)
C12 0.066(4) 0.079(5) 0.048(4) 0.019(3) 0.019(3) 0.024(3)
C13 0.068(3) 0.055(4) 0.039(3) 0.006(3) -0.003(2) 0.013(3)
C14 0.049(3) 0.049(3) 0.035(3) 0.010(3) 0.000(2) 0.006(3)
C15 0.046(3) 0.061(4) 0.068(4) 0.000(3) 0.004(3) -0.005(3)
C16 0.136(7) 0.069(5) 0.122(7) 0.015(5) 0.049(6) -0.018(5)
C17 0.069(4) 0.041(4) 0.130(7) -0.003(4) 0.026(4) -0.003(3)
C18 0.049(3) 0.036(3) 0.071(4) -0.014(3) 0.004(3) -0.001(2)
C19 0.044(3) 0.049(3) 0.080(4) -0.008(3) 0.001(3) 0.009(3)
C20 0.045(3) 0.051(4) 0.038(3) 0.003(3) 0.004(2) -0.005(3)
C21 0.056(3) 0.063(5) 0.048(3) 0.014(3) 0.004(2) -0.005(3)
C22 0.047(4) 0.094(6) 0.088(5) 0.028(4) 0.011(3) 0.010(3)
C23 0.048(4) 0.123(7) 0.080(5) 0.037(5) 0.008(3) -0.010(4)
C24 0.066(4) 0.084(5) 0.061(4) 0.018(4) 0.001(3) -0.024(4)
C25 0.059(4) 0.059(4) 0.040(3) 0.000(3) 0.001(3) -0.013(3)
C26 0.094(5) 0.048(4) 0.054(4) 0.000(3) 0.006(3) -0.025(4)
C27 0.083(5) 0.042(3) 0.061(4) 0.005(3) 0.013(4) -0.002(3)
C28 0.069(4) 0.047(4) 0.045(3) 0.003(3) -0.001(3) 0.009(3)
C29 0.080(4) 0.059(4) 0.057(4) 0.011(4) -0.003(4) 0.016(3)
C30 0.069(4) 0.087(5) 0.041(4) 0.009(3) -0.009(3) 0.021(4)
C31 0.060(3) 0.063(4) 0.051(4) -0.002(3) -0.008(3) 0.004(3)
C32 0.060(3) 0.051(4) 0.039(3) 0.003(3) 0.002(2) 0.003(3)
C33 0.050(3) 0.040(3) 0.033(3) 0.003(2) 0.002(2) 0.007(2)
C34 0.048(4) 0.124(7) 0.097(5) 0.051(5) 0.004(3) -0.017(4)
C35 0.077(5) 0.216(11) 0.106(7) 0.064(8) 0.047(5) 0.055(7)
C36 0.061(5) 0.181(10) 0.112(8) 0.002(7) 0.030(4) 0.031(5)
C37 0.046(4) 0.085(5) 0.066(4) 0.009(4) 0.006(3) 0.021(3)
C38 0.068(4) 0.065(5) 0.076(5) -0.005(4) 0.003(3) 0.021(3)

loop_
_atom_type_symbol
_atom_type_description
_atom_type_scat_dispersion_real
_atom_type_scat_dispersion_imag
_atom_type_scat_source
C C 0.0033 0.0016 'International Tables Vol C Tables 4.2.6.8 and 6.1.1.4'
Cl Cl 0.1484 0.1585 'International Tables Vol C Tables 4.2.6.8 and 6.1.1.4'
N N 0.0061 0.0033 'International Tables Vol C Tables 4.2.6.8 and 6.1.1.4'
O O 0.0106 0.0060 'International Tables Vol C Tables 4.2.6.8 and 6.1.1.4'
P P 0.1023 0.0942 'International Tables Vol C Tables 4.2.6.8 and 6.1.1.4'
Rh Rh -1.1178 0.9187 'International Tables Vol C Tables 4.2.6.8 and 6.1.1.4'
H H 0.0000 0.0000 'International Tables Vol C Tables 4.2.6.8 and 6.1.1.4'

loop_
_geom_angle_atom_site_label_1
_geom_angle_atom_site_label_2
_geom_angle_atom_site_label_3
_geom_angle
P1 Rh1 P2 92.94(5)
P1 Rh1 C8 90.48(13)
P2 Rh1 C8 156.46(14)
P1 Rh1 C7 88.84(14)
P2 Rh1 C7 168.02(15)
C8 Rh1 C7 35.19(18)
P1 Rh1 Cl1 175.47(6)
P2 Rh1 Cl1 88.48(5)
C8 Rh1 Cl1 86.52(13)
C7 Rh1 Cl1 90.65(14)
N2 P1 O1 94.97(18)
N2 P1 N1 101.3(2)
O1 P1 N1 96.53(19)
N2 P1 Rh1 127.23(16)
O1 P1 Rh1 119.05(13)
N1 P1 Rh1 112.31(16)
N4 P2 N3 104.2(2)
N4 P2 O3 94.5(2)
N3 P2 O3 103.10(19)
N4 P2 Rh1 118.41(17)
N3 P2 Rh1 116.86(15)
O3 P2 Rh1 116.51(14)
C19 O1 P1 111.8(3)
C38 O3 P2 113.1(4)
C14 N1 C1 114.6(4)
C14 N1 P1 113.1(3)
C1 N1 P1 109.7(3)
C33 N3 C20 116.2(4)
C33 N3 P2 122.7(3)
C20 N3 P2 119.4(3)
C34 N4 C37 109.5(5)
C34 N4 P2 122.1(4)
C37 N4 P2 111.1(4)
C18 N2 C15 111.4(4)
C18 N2 P1 112.7(3)
C15 N2 P1 127.8(4)
C2 C1 C6 121.1(5)
C2 C1 N1 118.6(5)
C6 C1 N1 119.9(4)
C3 C2 C1 119.7(5)
C3 C2 H2A 120.2
C1 C2 H2A 120.2
C2 C3 C4 120.9(5)
C2 C3 H3A 119.6
C4 C3 H3A 119.6
C5 C4 C3 120.0(5)
C5 C4 H4A 120.0
C3 C4 H4A 120.0
C4 C5 C6 121.5(6)
C4 C5 H5A 119.2
C6 C5 H5A 119.2
C1 C6 C5 116.8(5)
C1 C6 C7 123.2(5)
C5 C6 C7 120.0(5)
C8 C7 C6 126.1(5)
C8 C7 Rh1 71.5(3)
C6 C7 Rh1 114.7(3)
C8 C7 H7A 112.6
C6 C7 H7A 112.6
Rh1 C7 H7A 112.6
C7 C8 C9 127.1(5)
C7 C8 Rh1 73.3(3)
C9 C8 Rh1 113.6(3)
C7 C8 H8A 112.2
C9 C8 H8A 112.2
Rh1 C8 H8A 112.2
C14 C9 C10 117.6(5)
C14 C9 C8 123.1(5)
C10 C9 C8 119.3(5)
C11 C10 C9 121.4(6)
C11 C10 H10A 119.3
C9 C10 H10A 119.3
C10 C11 C12 119.9(6)
C10 C11 H11A 120.0
C12 C11 H11A 120.0
C13 C12 C11 120.9(6)
C13 C12 H12A 119.6
C11 C12 H12A 119.6
C12 C13 C14 119.1(5)
C12 C13 H13A 120.5
C14 C13 H13A 120.5
C13 C14 C9 121.2(5)
C13 C14 N1 117.9(5)
C9 C14 N1 120.9(4)
N2 C15 C16 104.3(5)
N2 C15 H15A 110.9
C16 C15 H15A 110.9
N2 C15 H15B 110.9
C16 C15 H15B 110.9
H15A C15 H15B 108.9
C17 C16 C15 109.7(6)
C17 C16 H16A 109.7
C15 C16 H16A 109.7
C17 C16 H16B 109.7
C15 C16 H16B 109.7
H16A C16 H16B 108.2
C16 C17 C18 106.8(5)
C16 C17 H17A 110.4
C18 C17 H17A 110.4
C16 C17 H17B 110.4
C18 C17 H17B 110.4
H17A C17 H17B 108.6
N2 C18 C19 104.7(4)
N2 C18 C17 104.1(5)
C19 C18 C17 115.4(5)
N2 C18 H18A 110.7
C19 C18 H18A 110.7
C17 C18 H18A 110.7
O2 C19 O1 121.5(5)
O2 C19 C18 125.4(5)
O1 C19 C18 113.1(4)
C21 C20 C25 121.4(5)
C21 C20 N3 119.6(5)
C25 C20 N3 119.0(5)
C20 C21 C22 120.6(5)
C20 C21 H21A 119.7
C22 C21 H21A 119.7
C23 C22 C21 118.5(6)
C23 C22 H22A 120.7
C21 C22 H22A 120.7
C22 C23 C24 121.0(6)
C22 C23 H23A 119.5
C24 C23 H23A 119.5
C23 C24 C25 120.7(6)
C23 C24 H24A 119.6
C25 C24 H24A 119.6
C20 C25 C24 117.7(6)
C20 C25 C26 123.5(5)
C24 C25 C26 118.8(6)
C27 C26 C25 128.7(6)
C27 C26 H26A 115.6
C25 C26 H26A 115.6
C26 C27 C28 126.5(6)
C26 C27 H27A 116.7
C28 C27 H27A 116.7
C33 C28 C29 117.5(5)
C33 C28 C27 122.8(5)
C29 C28 C27 119.7(5)
C30 C29 C28 121.2(6)
C30 C29 H29A 119.4
C28 C29 H29A 119.4
C29 C30 C31 120.5(5)
C29 C30 H30A 119.8
C31 C30 H30A 119.8
C30 C31 C32 119.3(6)
C30 C31 H31A 120.3
C32 C31 H31A 120.3
C33 C32 C31 120.0(5)
C33 C32 H32A 120.0
C31 C32 H32A 120.0
C32 C33 C28 121.4(5)
C32 C33 N3 118.0(4)
C28 C33 N3 120.5(5)
N4 C34 C35 102.5(6)
N4 C34 H34A 111.3
C35 C34 H34A 111.3
N4 C34 H34B 111.3
C35 C34 H34B 111.3
H34A C34 H34B 109.2
C36 C35 C34 105.3(7)
C36 C35 H35A 110.7
C34 C35 H35A 110.7
C36 C35 H35B 110.7
C34 C35 H35B 110.7
H35A C35 H35B 108.8
C35 C36 C37 104.4(6)
C35 C36 H36A 110.9
C37 C36 H36A 110.9
C35 C36 H36B 110.9
C37 C36 H36B 110.9
H36A C36 H36B 108.9
N4 C37 C38 108.3(5)
N4 C37 C36 105.1(6)
C38 C37 C36 112.8(6)
N4 C37 H37A 110.2
C38 C37 H37A 110.2
C36 C37 H37A 110.2
O4 C38 O3 119.6(6)
O4 C38 C37 128.9(6)
O3 C38 C37 111.5(6)

loop_
_geom_bond_atom_site_label_1
_geom_bond_atom_site_label_2
_geom_bond_distance
Rh1 P1 2.1385(14)
Rh1 P2 2.2107(14)
Rh1 C8 2.286(4)
Rh1 C7 2.309(5)
Rh1 Cl1 2.3957(14)
P1 N2 1.638(4)
P1 O1 1.657(3)
P1 N1 1.723(4)
P2 N4 1.658(4)
P2 N3 1.659(4)
P2 O3 1.681(4)
O2 C19 1.195(6)
O4 C38 1.198(7)
O1 C19 1.368(6)
O3 C38 1.376(7)
N1 C14 1.451(6)
N1 C1 1.454(6)
N3 C33 1.435(6)
N3 C20 1.456(6)
N4 C34 1.463(7)
N4 C37 1.469(7)
N2 C18 1.469(6)
N2 C15 1.485(7)
C1 C2 1.387(7)
C1 C6 1.398(7)
C2 C3 1.369(7)
C2 H2A 0.9300
C3 C4 1.372(8)
C3 H3A 0.9300
C4 C5 1.360(8)
C4 H4A 0.9300
C5 C6 1.417(7)
C5 H5A 0.9300
C6 C7 1.474(7)
C7 C8 1.389(7)
C7 H7A 0.9800
C8 C9 1.444(7)
C8 H8A 0.9800
C9 C14 1.391(7)
C9 C10 1.414(7)
C10 C11 1.355(8)
C10 H10A 0.9300
C11 C12 1.381(8)
C11 H11A 0.9300
C12 C13 1.380(7)
C12 H12A 0.9300
C13 C14 1.388(6)
C13 H13A 0.9300
C15 C16 1.493(9)
C15 H15A 0.9700
C15 H15B 0.9700
C16 C17 1.461(9)
C16 H16A 0.9700
C16 H16B 0.9700
C17 C18 1.523(8)
C17 H17A 0.9700
C17 H17B 0.9700
C18 C19 1.513(7)
C18 H18A 0.9800
C20 C21 1.365(7)
C20 C25 1.384(7)
C21 C22 1.396(7)
C21 H21A 0.9300
C22 C23 1.370(9)
C22 H22A 0.9300
C23 C24 1.379(9)
C23 H23A 0.9300
C24 C25 1.398(8)
C24 H24A 0.9300
C25 C26 1.457(8)
C26 C27 1.337(8)
C26 H26A 0.9300
C27 C28 1.458(8)
C27 H27A 0.9300
C28 C33 1.388(7)
C28 C29 1.399(8)
C29 C30 1.376(8)
C29 H29A 0.9300
C30 C31 1.379(8)
C30 H30A 0.9300
C31 C32 1.386(7)
C31 H31A 0.9300
C32 C33 1.382(7)
C32 H32A 0.9300
C34 C35 1.527(11)
C34 H34A 0.9700
C34 H34B 0.9700
C35 C36 1.447(11)
C35 H35A 0.9700
C35 H35B 0.9700
C36 C37 1.544(9)
C36 H36A 0.9700
C36 H36B 0.9700
C37 C38 1.479(9)
C37 H37A 0.9800
